data_4106290
loop_
_publ_author_name
'Tien Teng Ong'
'Padmini Kavuru'
'Thanhha Nguyen'
'Ryan Cantwell'
'\/Lukasz Wojtas'
'Michael J. Zaworotko'

_publ_section_title
;
 2:1 Cocrystals of Homochiral and Achiral Amino Acid Zwitterions with Li+
 Salts: Water-Stable Zeolitic and Diamondoid Metal-Organic Materials
;
_journal_name_full 'Journal of the American Chemical Society'
_journal_page_first 9224
_journal_page_last 9227
_journal_paper_doi 10.1021/ja203002w
_journal_volume 133
_journal_year 2011
_chemical_formula_moiety 'C10 H22 Li N2 O4, N O3'
_chemical_formula_sum 'C10 H22 Li N3 O7'
_chemical_formula_weight 303.25
_chemical_name_systematic
;
 ?
;
_space_group_IT_number 14
_symmetry_cell_setting monoclinic
_symmetry_space_group_name_Hall '-P 2ybc'
_symmetry_space_group_name_H-M 'P 1 21/c 1'
_atom_sites_solution_hydrogens geom
_atom_sites_solution_primary direct
_atom_sites_solution_secondary difmap
_audit_creation_method SHELXL-97
_cell_angle_alpha 90.00
_cell_angle_beta 103.731(6)
_cell_angle_gamma 90.00
_cell_formula_units_Z 4
_cell_length_a 16.0472(16)
_cell_length_b 8.4767(10)
_cell_length_c 10.8836(11)
_cell_measurement_temperature 100(2)
_cell_volume 1438.2(3)
_computing_cell_refinement 'APEX2 (Bruker, 2010); SAINT (Bruker, 2009)'
_computing_data_collection 'APEX2 (Bruker, 2010)'
_computing_data_reduction 'SAINT (Bruker, 2009);XPREP(Sheldrick,2008)'
_computing_publication_material 'APEX2 (Bruker, 2010)'
_computing_structure_refinement 'SHELXL-97 (Sheldrick, 2008)'
_computing_structure_solution 'SHELXS-97 (Sheldrick, 2008)'
_diffrn_ambient_temperature 100(2)
_diffrn_measured_fraction_theta_full 0.979
_diffrn_measured_fraction_theta_max 0.979
_diffrn_measurement_device_type 'BRUKER SMART APEXII CCD'
_diffrn_measurement_method 'omega scans'
_diffrn_radiation_monochromator graphite
_diffrn_radiation_source 'fine-focus sealed tube'
_diffrn_radiation_type CuK\a
_diffrn_radiation_wavelength 1.54178
_diffrn_reflns_av_R_equivalents 0.0290
_diffrn_reflns_av_sigmaI/netI 0.0262
_diffrn_reflns_limit_h_max 17
_diffrn_reflns_limit_h_min -18
_diffrn_reflns_limit_k_max 8
_diffrn_reflns_limit_k_min -9
_diffrn_reflns_limit_l_max 12
_diffrn_reflns_limit_l_min -11
_diffrn_reflns_number 8649
_diffrn_reflns_theta_full 66.56
_diffrn_reflns_theta_max 66.56
_diffrn_reflns_theta_min 2.83
_exptl_absorpt_coefficient_mu 0.992
_exptl_absorpt_correction_T_max 0.9338
_exptl_absorpt_correction_T_min 0.8987
_exptl_absorpt_correction_type multi-scan
_exptl_absorpt_process_details 'SADABS; (Sheldrick, 2003)'
_exptl_crystal_colour colorless
_exptl_crystal_density_diffrn 1.401
_exptl_crystal_description block
_exptl_crystal_F_000 648
_exptl_crystal_size_max 0.11
_exptl_crystal_size_mid 0.08
_exptl_crystal_size_min 0.07
_refine_diff_density_max 0.705
_refine_diff_density_min -0.218
_refine_diff_density_rms 0.058
_refine_ls_extinction_method none
_refine_ls_goodness_of_fit_ref 1.023
_refine_ls_hydrogen_treatment constr
_refine_ls_matrix_type full
_refine_ls_number_parameters 196
_refine_ls_number_reflns 2484
_refine_ls_number_restraints 0
_refine_ls_restrained_S_all 1.023
_refine_ls_R_factor_all 0.0475
_refine_ls_R_factor_gt 0.0408
_refine_ls_shift/su_max 0.000
_refine_ls_shift/su_mean 0.000
_refine_ls_structure_factor_coef Fsqd
_refine_ls_weighting_details 'calc w=1/[\s^2^(Fo^2^)+(0.0812P)^2^+0.1914P] where P=(Fo^2^+2Fc^2^)/3'
_refine_ls_weighting_scheme calc
_refine_ls_wR_factor_gt 0.1134
_refine_ls_wR_factor_ref 0.1194
_reflns_number_gt 2098
_reflns_number_total 2484
_reflns_threshold_expression >2sigma(I)
_cod_data_source_file ja203002w_si_007.cif
_cod_data_source_block linbtn
_cod_database_code 4106290

loop_
_symmetry_equiv_pos_as_xyz
'x, y, z'
'-x, y+1/2, -z+1/2'
'-x, -y, -z'
'x, -y-1/2, z-1/2'

loop_
_atom_site_label
_atom_site_type_symbol
_atom_site_fract_x
_atom_site_fract_y
_atom_site_fract_z
_atom_site_U_iso_or_equiv
_atom_site_adp_type
_atom_site_occupancy
_atom_site_symmetry_multiplicity
_atom_site_calc_flag
_atom_site_refinement_flags
C1 C 0.21826(10) 0.74323(14) 0.05944(15) 0.0122(3) Uani 1 1 d .
C2 C 0.30982(10) 0.74770(15) 0.03921(15) 0.0141(3) Uani 1 1 d .
H2A H 0.3170 0.6550 -0.0127 0.017 Uiso 1 1 calc R
H2B H 0.3149 0.8429 -0.0112 0.017 Uiso 1 1 calc R
O1 O 0.16286(7) 0.73691(11) -0.04226(10) 0.0157(3) Uani 1 1 d .
N1 N 0.38352(8) 0.74879(13) 0.15467(12) 0.0138(3) Uani 1 1 d .
O2 O 0.20658(7) 0.74584(11) 0.16875(10) 0.0153(3) Uani 1 1 d .
C3 C 0.38213(10) 0.89408(17) 0.23328(14) 0.0171(3) Uani 1 1 d .
H3A H 0.3839 0.9881 0.1816 0.026 Uiso 1 1 calc R
H3B H 0.4321 0.8936 0.3054 0.026 Uiso 1 1 calc R
H3C H 0.3295 0.8952 0.2641 0.026 Uiso 1 1 calc R
C4 C 0.38339(10) 0.60307(17) 0.23349(14) 0.0170(3) Uani 1 1 d .
H4A H 0.4331 0.6051 0.3060 0.026 Uiso 1 1 calc R
H4B H 0.3864 0.5093 0.1820 0.026 Uiso 1 1 calc R
H4C H 0.3306 0.5998 0.2638 0.026 Uiso 1 1 calc R
C5 C 0.46443(11) 0.75024(19) 0.10816(17) 0.0227(4) Uani 1 1 d .
H5A H 0.4655 0.8447 0.0567 0.034 Uiso 1 1 calc R
H5B H 0.4664 0.6559 0.0569 0.034 Uiso 1 1 calc R
H5C H 0.5142 0.7510 0.1806 0.034 Uiso 1 1 calc R
C11 C 0.02742(9) 1.09628(16) 0.20959(14) 0.0149(3) Uani 1 1 d .
C12 C 0.04319(10) 1.24041(15) 0.13261(15) 0.0135(3) Uani 1 1 d .
H12A H -0.0056 1.2492 0.0577 0.016 Uiso 1 1 calc R
H12B H 0.0423 1.3357 0.1849 0.016 Uiso 1 1 calc R
O11 O 0.07502(7) 0.97811(12) 0.21788(10) 0.0207(3) Uani 1 1 d .
N11 N 0.12501(8) 1.24315(12) 0.08712(12) 0.0126(3) Uani 1 1 d .
O12 O -0.03548(6) 1.11192(12) 0.25785(10) 0.0176(3) Uani 1 1 d .
C13 C 0.20231(10) 1.2271(2) 0.19440(16) 0.0232(4) Uani 1 1 d .
H13A H 0.2543 1.2358 0.1623 0.035 Uiso 1 1 calc R
H13B H 0.2013 1.1241 0.2349 0.035 Uiso 1 1 calc R
H13C H 0.2020 1.3109 0.2563 0.035 Uiso 1 1 calc R
C14 C 0.12455(10) 1.11549(17) -0.00832(15) 0.0197(4) Uani 1 1 d .
H14A H 0.1784 1.1187 -0.0360 0.030 Uiso 1 1 calc R
H14B H 0.0762 1.1317 -0.0813 0.030 Uiso 1 1 calc R
H14C H 0.1188 1.0126 0.0300 0.030 Uiso 1 1 calc R
C15 C 0.12860(10) 1.40037(16) 0.02566(15) 0.0183(3) Uani 1 1 d .
H15A H 0.1317 1.4841 0.0887 0.027 Uiso 1 1 calc R
H15B H 0.0770 1.4147 -0.0425 0.027 Uiso 1 1 calc R
H15C H 0.1795 1.4050 -0.0093 0.027 Uiso 1 1 calc R
Li21 Li 0.12288(16) 0.7733(3) 0.2719(2) 0.0167(5) Uani 1 1 d .
N21 N 0.36789(8) 0.24853(13) 0.99560(13) 0.0141(3) Uani 1 1 d .
O21 O 0.33932(9) 0.37542(13) 0.94542(12) 0.0315(3) Uani 1 1 d .
O22 O 0.42521(8) 0.24895(13) 1.09609(12) 0.0247(3) Uani 1 1 d .
O23 O 0.33979(8) 0.12074(13) 0.94563(11) 0.0290(3) Uani 1 1 d .

loop_
_atom_site_aniso_label
_atom_site_aniso_U_11
_atom_site_aniso_U_22
_atom_site_aniso_U_33
_atom_site_aniso_U_23
_atom_site_aniso_U_13
_atom_site_aniso_U_12
C1 0.0107(7) 0.0086(7) 0.0176(8) -0.0001(5) 0.0038(6) -0.0004(4)
C2 0.0120(8) 0.0184(8) 0.0117(8) -0.0007(5) 0.0024(6) -0.0003(5)
O1 0.0122(6) 0.0179(5) 0.0157(6) 0.0002(4) 0.0008(5) 0.0001(3)
N1 0.0112(7) 0.0167(7) 0.0139(7) -0.0002(4) 0.0035(5) 0.0003(4)
O2 0.0136(6) 0.0186(6) 0.0152(6) -0.0002(4) 0.0062(5) 0.0004(3)
C3 0.0181(8) 0.0149(8) 0.0168(8) -0.0022(5) 0.0010(6) -0.0023(5)
C4 0.0173(8) 0.0152(8) 0.0175(8) 0.0023(5) 0.0018(6) 0.0021(5)
C5 0.0094(8) 0.0397(10) 0.0201(9) -0.0001(6) 0.0058(7) -0.0005(6)
C11 0.0139(7) 0.0152(7) 0.0149(7) -0.0005(5) 0.0021(6) -0.0007(5)
C12 0.0103(7) 0.0133(7) 0.0175(8) 0.0008(5) 0.0047(6) 0.0008(5)
O11 0.0218(6) 0.0157(6) 0.0267(6) 0.0045(4) 0.0096(5) 0.0047(4)
N11 0.0120(7) 0.0132(6) 0.0129(7) -0.0002(4) 0.0036(5) -0.0006(4)
O12 0.0156(5) 0.0180(6) 0.0203(6) 0.0031(4) 0.0064(4) 0.0016(4)
C13 0.0127(8) 0.0381(9) 0.0173(9) 0.0037(6) 0.0004(7) -0.0034(6)
C14 0.0238(8) 0.0162(8) 0.0216(8) -0.0042(6) 0.0101(7) 0.0000(6)
C15 0.0212(8) 0.0124(7) 0.0234(8) 0.0021(6) 0.0096(7) -0.0034(5)
Li21 0.0143(12) 0.0211(12) 0.0155(13) 0.0007(9) 0.0051(10) 0.0006(9)
N21 0.0118(7) 0.0169(7) 0.0141(7) -0.0007(4) 0.0041(5) 0.0001(4)
O21 0.0419(8) 0.0173(6) 0.0292(7) 0.0028(5) -0.0034(6) 0.0086(5)
O22 0.0181(6) 0.0332(7) 0.0194(7) 0.0000(4) -0.0024(5) 0.0002(4)
O23 0.0378(7) 0.0178(6) 0.0276(7) -0.0034(5) 0.0000(6) -0.0063(5)

loop_
_atom_type_symbol
_atom_type_description
_atom_type_scat_dispersion_real
_atom_type_scat_dispersion_imag
_atom_type_scat_source
C C 0.0181 0.0091 'International Tables Vol C Tables 4.2.6.8 and 6.1.1.4'
H H 0.0000 0.0000 'International Tables Vol C Tables 4.2.6.8 and 6.1.1.4'
N N 0.0311 0.0180 'International Tables Vol C Tables 4.2.6.8 and 6.1.1.4'
O O 0.0492 0.0322 'International Tables Vol C Tables 4.2.6.8 and 6.1.1.4'
Li Li 0.0008 0.0003 'International Tables Vol C Tables 4.2.6.8 and 6.1.1.4'

loop_
_geom_angle_atom_site_label_1
_geom_angle_atom_site_label_2
_geom_angle_atom_site_label_3
_geom_angle
_geom_angle_site_symmetry_1
_geom_angle_site_symmetry_3
O1 C1 O2 127.66(14) . .
O1 C1 C2 112.26(13) . .
O2 C1 C2 120.08(13) . .
N1 C2 C1 117.93(12) . .
N1 C2 H2A 107.8 . .
C1 C2 H2A 107.8 . .
N1 C2 H2B 107.8 . .
C1 C2 H2B 107.8 . .
H2A C2 H2B 107.2 . .
C1 O1 Li21 154.50(12) . 4_575
C5 N1 C3 108.43(11) . .
C5 N1 C4 108.51(11) . .
C3 N1 C4 110.25(12) . .
C5 N1 C2 106.81(12) . .
C3 N1 C2 111.40(11) . .
C4 N1 C2 111.30(11) . .
C1 O2 Li21 145.84(13) . .
N1 C3 H3A 109.5 . .
N1 C3 H3B 109.5 . .
H3A C3 H3B 109.5 . .
N1 C3 H3C 109.5 . .
H3A C3 H3C 109.5 . .
H3B C3 H3C 109.5 . .
N1 C4 H4A 109.5 . .
N1 C4 H4B 109.5 . .
H4A C4 H4B 109.5 . .
N1 C4 H4C 109.5 . .
H4A C4 H4C 109.5 . .
H4B C4 H4C 109.5 . .
N1 C5 H5A 109.5 . .
N1 C5 H5B 109.5 . .
H5A C5 H5B 109.5 . .
N1 C5 H5C 109.5 . .
H5A C5 H5C 109.5 . .
H5B C5 H5C 109.5 . .
O11 C11 O12 126.51(13) . .
O11 C11 C12 119.99(12) . .
O12 C11 C12 113.50(12) . .
N11 C12 C11 117.38(11) . .
N11 C12 H12A 108.0 . .
C11 C12 H12A 108.0 . .
N11 C12 H12B 108.0 . .
C11 C12 H12B 108.0 . .
H12A C12 H12B 107.2 . .
C11 O11 Li21 159.03(12) . .
C13 N11 C15 108.48(11) . .
C13 N11 C14 110.02(12) . .
C15 N11 C14 109.10(11) . .
C13 N11 C12 111.58(12) . .
C15 N11 C12 106.78(10) . .
C14 N11 C12 110.78(11) . .
C11 O12 Li21 129.14(12) . 2
N11 C13 H13A 109.5 . .
N11 C13 H13B 109.5 . .
H13A C13 H13B 109.5 . .
N11 C13 H13C 109.5 . .
H13A C13 H13C 109.5 . .
H13B C13 H13C 109.5 . .
N11 C14 H14A 109.5 . .
N11 C14 H14B 109.5 . .
H14A C14 H14B 109.5 . .
N11 C14 H14C 109.5 . .
H14A C14 H14C 109.5 . .
H14B C14 H14C 109.5 . .
N11 C15 H15A 109.5 . .
N11 C15 H15B 109.5 . .
H15A C15 H15B 109.5 . .
N11 C15 H15C 109.5 . .
H15A C15 H15C 109.5 . .
H15B C15 H15C 109.5 . .
O12 Li21 O11 111.41(14) 2_545 .
O12 Li21 O2 112.92(13) 2_545 .
O11 Li21 O2 102.08(12) . .
O12 Li21 O1 100.80(12) 2_545 4_576
O11 Li21 O1 111.11(13) . 4_576
O2 Li21 O1 118.82(14) . 4_576
O21 N21 O23 120.14(14) . .
O21 N21 O22 119.96(12) . .
O23 N21 O22 119.89(12) . .

loop_
_geom_bond_atom_site_label_1
_geom_bond_atom_site_label_2
_geom_bond_distance
_geom_bond_site_symmetry_2
C1 O1 1.246(2) .
C1 O2 1.2477(19) .
C1 C2 1.537(2) .
C2 N1 1.507(2) .
C2 H2A 0.9900 .
C2 H2B 0.9900 .
O1 Li21 1.973(3) 4_575
N1 C5 1.5013(19) .
N1 C3 1.5028(18) .
N1 C4 1.5042(18) .
O2 Li21 1.958(3) .
C3 H3A 0.9800 .
C3 H3B 0.9800 .
C3 H3C 0.9800 .
C4 H4A 0.9800 .
C4 H4B 0.9800 .
C4 H4C 0.9800 .
C5 H5A 0.9800 .
C5 H5B 0.9800 .
C5 H5C 0.9800 .
C11 O11 1.2499(18) .
C11 O12 1.2505(18) .
C11 C12 1.5360(19) .
C12 N11 1.5092(18) .
C12 H12A 0.9900 .
C12 H12B 0.9900 .
O11 Li21 1.933(3) .
N11 C13 1.494(2) .
N11 C15 1.4983(18) .
N11 C14 1.4988(18) .
O12 Li21 1.931(3) 2
C13 H13A 0.9800 .
C13 H13B 0.9800 .
C13 H13C 0.9800 .
C14 H14A 0.9800 .
C14 H14B 0.9800 .
C14 H14C 0.9800 .
C15 H15A 0.9800 .
C15 H15B 0.9800 .
C15 H15C 0.9800 .
Li21 O12 1.931(3) 2_545
Li21 O1 1.973(3) 4_576
N21 O21 1.2436(17) .
N21 O23 1.2474(16) .
N21 O22 1.2509(18) .

loop_
_geom_hbond_atom_site_label_D
_geom_hbond_atom_site_label_H
_geom_hbond_atom_site_label_A
_geom_hbond_distance_DH
_geom_hbond_distance_HA
_geom_hbond_distance_DA
_geom_hbond_angle_DHA
_geom_hbond_site_symmetry_A
C4 H4B O22 0.98 2.53 3.4890(19) 165.4 1_554
C2 H2A O21 0.99 2.46 3.3843(18) 156.0 1_554
C2 H2B O23 0.99 2.45 3.3912(18) 158.0 1_564
C3 H3A O22 0.98 2.55 3.4994(19) 164.0 1_564
C14 H14A O23 0.98 2.65 3.606(2) 166.8 1_564
C4 H4A O22 0.98 2.58 3.4204(19) 144.2 2_656
C5 H5B O22 0.98 2.80 3.154(2) 102.3 3_666
C3 H3B O22 0.98 2.59 3.4343(19) 143.8 2_656

loop_
_geom_torsion_atom_site_label_1
_geom_torsion_atom_site_label_2
_geom_torsion_atom_site_label_3
_geom_torsion_atom_site_label_4
_geom_torsion
_geom_torsion_site_symmetry_4
O1 C1 C2 N1 -177.56(10) .
O2 C1 C2 N1 2.34(17) .
O2 C1 O1 Li21 -178.7(2) 4_575
C2 C1 O1 Li21 1.2(3) 4_575
C1 C2 N1 C5 178.97(11) .
C1 C2 N1 C3 -62.79(14) .
C1 C2 N1 C4 60.70(14) .
O1 C1 O2 Li21 -13.0(3) .
C2 C1 O2 Li21 167.09(17) .
O11 C11 C12 N11 -9.7(2) .
O12 C11 C12 N11 171.06(12) .
O12 C11 O11 Li21 -6.0(5) .
C12 C11 O11 Li21 174.8(3) .
C11 C12 N11 C13 -56.65(16) .
C11 C12 N11 C15 -175.02(12) .
C11 C12 N11 C14 66.30(16) .
O11 C11 O12 Li21 -168.80(15) 2
C12 C11 O12 Li21 10.4(2) 2
C11 O11 Li21 O12 54.7(4) 2_545
C11 O11 Li21 O2 175.5(3) .
C11 O11 Li21 O1 -56.8(4) 4_576
C1 O2 Li21 O12 63.9(2) 2_545
C1 O2 Li21 O11 -55.8(2) .
C1 O2 Li21 O1 -178.36(14) 4_576
